data_1543728
loop_
_publ_author_name
'Beard, Tor\'el'
'LaDuca, Robert L.'

_publ_contact_author 'LaDuca, Robert L.'
_publ_section_title
;
 Diaquabis[<i>N</i>,<i>N</i>'-(ethane-1,2-diyl)bis(isonicotinamide)-\k<i>N</i>]bis(hydrogen
 phthalato-\k<i>O</i>)nickel(II) hexahydrate
;
_journal_coeditor_code WM4020
_journal_issue 7
_journal_name_full IUCrData
_journal_page_first x161167
_journal_paper_doi 10.1107/S2414314616011676
_journal_volume 1
_journal_year 2016
_chemical_formula_iupac '[Ni (C8 H5 O4)2 (C14 H14 N4 O2)2 (H2 O)2], 6H2 O'
_chemical_formula_moiety 'C44 H42 N8 Ni O14, 6(H2 O)'
_chemical_formula_sum 'C44 H54 N8 Ni O20'
_chemical_formula_weight 1073.64
_chemical_name_systematic
'Diaquabis[<i>N</i>,<i>N</i>'-(ethane-1,2-diyl)bis(isonicotinamide)-\k<i>N</i>]bis(hydrogen phthalato-\k<i>O</i>)nickel(II) hexahydrate'
_space_group_crystal_system triclinic
_space_group_IT_number 2
_space_group_name_Hall '-P 1'
_space_group_name_H-M_alt 'P -1'
_symmetry_space_group_name_Hall '-P 1'
_symmetry_space_group_name_H-M 'P -1'
_atom_sites_solution_hydrogens mixed
_atom_sites_solution_primary iterative
_audit_creation_method
;
Olex2 1.2
(compiled 2016.02.19 svn.r3266 for OlexSys, GUI svn.r5155)
;
_cell_angle_alpha 71.5280(10)
_cell_angle_beta 79.9190(10)
_cell_angle_gamma 72.7840(10)
_cell_formula_units_Z 2
_cell_length_a 10.2857(12)
_cell_length_b 14.3250(17)
_cell_length_c 17.794(2)
_cell_measurement_reflns_used 9906
_cell_measurement_temperature 173(2)
_cell_measurement_theta_max 25.34
_cell_measurement_theta_min 2.31
_cell_volume 2365.7(5)
_computing_cell_refinement
;
SAINT (Bruker, 2014)
;
_computing_data_collection
;
APEX2 (Bruker, 2014)
;
_computing_data_reduction
;
SAINT (Bruker, 2014)
;
_computing_molecular_graphics
;
<i>Crystal Maker</i> (Palmer, 2013)
;
_computing_publication_material
;
<i>OLEX2</i> (Dolomanov <i>et al.</i>,  2009)
;
_computing_structure_refinement
;
SHELXL2014 (Sheldrick, 2015) and <i>OLEX2</i> (Dolomanov <i>et al.</i>,
2009)
;
_computing_structure_solution
;
<i>olex2.solve</i> (Bourhis <i>et al.</i>,  2015)
;
_diffrn_ambient_temperature 173.15
_diffrn_detector_area_resol_mean 836.6
_diffrn_measured_fraction_theta_full 1.000
_diffrn_measured_fraction_theta_max 0.999
_diffrn_measurement_device_type 'Bruker APEXII CCD'
_diffrn_measurement_method '\f and \w scans'
_diffrn_radiation_monochromator graphite
_diffrn_radiation_type MoK\a
_diffrn_radiation_wavelength 0.71073
_diffrn_reflns_av_R_equivalents 0.0385
_diffrn_reflns_limit_h_max 12
_diffrn_reflns_limit_h_min -12
_diffrn_reflns_limit_k_max 17
_diffrn_reflns_limit_k_min -17
_diffrn_reflns_limit_l_max 21
_diffrn_reflns_limit_l_min -21
_diffrn_reflns_number 36698
_diffrn_reflns_theta_full 25.242
_diffrn_reflns_theta_max 25.355
_diffrn_reflns_theta_min 1.551
_diffrn_standards_number 0
_exptl_absorpt_coefficient_mu 0.500
_exptl_absorpt_correction_T_max 0.7452
_exptl_absorpt_correction_T_min 0.7105
_exptl_absorpt_correction_type multi-scan
_exptl_absorpt_process_details
;
(<i>SADABS</i>; Bruker, 2014)
;
_exptl_crystal_colour green
_exptl_crystal_density_diffrn 1.507
_exptl_crystal_description block
_exptl_crystal_F_000 1124
_exptl_crystal_size_max 0.274
_exptl_crystal_size_mid 0.206
_exptl_crystal_size_min 0.104
_refine_diff_density_max 0.642
_refine_diff_density_min -0.642
_refine_ls_extinction_method none
_refine_ls_goodness_of_fit_ref 1.045
_refine_ls_hydrogen_treatment constr
_refine_ls_matrix_type full
_refine_ls_number_parameters 680
_refine_ls_number_reflns 8669
_refine_ls_number_restraints 0
_refine_ls_restrained_S_all 1.045
_refine_ls_R_factor_all 0.0571
_refine_ls_R_factor_gt 0.0427
_refine_ls_shift/su_max 0.002
_refine_ls_shift/su_mean 0.000
_refine_ls_structure_factor_coef Fsqd
_refine_ls_weighting_details 'w=1/[\s^2^(Fo^2^)+(0.0552P)^2^+1.3935P] where P=(Fo^2^+2Fc^2^)/3'
_refine_ls_weighting_scheme calc
_refine_ls_wR_factor_gt 0.1042
_refine_ls_wR_factor_ref 0.1145
_reflns_number_gt 6860
_reflns_number_total 8669
_reflns_threshold_expression 'I > 2\s(I)'
_cod_data_source_file wm4020sup1.cif
_cod_data_source_block I
_cod_database_code 1543728
_shelx_space_group_comment
;
The symmetry employed for this shelxl refinement is uniquely defined
by the following loop, which should always be used as a source of
symmetry information in preference to the above space-group names.
They are only intended as comments.
;

loop_
_space_group_symop_operation_xyz
'x, y, z'
'-x, -y, -z'

loop_
_atom_site_type_symbol
_atom_site_label
_atom_site_fract_x
_atom_site_fract_y
_atom_site_fract_z
_atom_site_U_iso_or_equiv
_atom_site_adp_type
_atom_site_calc_flag
_atom_site_occupancy
Ni Ni1 0.49745(3) 0.74721(2) 0.50914(2) 0.01646(10) Uani d 1
O O1 0.82860(17) 0.45611(14) 0.85737(10) 0.0331(4) Uani d 1
O O2 1.51830(17) 0.27370(13) 0.80397(10) 0.0325(4) Uani d 1
O O3 0.19602(17) 1.05743(14) 0.15603(10) 0.0352(5) Uani d 1
O O4 -0.50372(17) 1.22484(13) 0.17927(10) 0.0318(4) Uani d 1
O O5 0.67444(15) 0.75127(11) 0.42961(9) 0.0183(3) Uani d 1
O O6 0.70332(17) 0.90064(12) 0.42718(11) 0.0308(4) Uani d 1
O O7 0.69349(17) 0.91897(13) 0.25517(10) 0.0330(4) Uani d 1
O O8 0.86509(18) 0.92196(16) 0.15992(10) 0.0391(5) Uani d 1
H H8 0.8015 0.9572 0.1310 0.059 Uiso calc 1
O O9 0.32138(15) 0.74082(11) 0.59165(9) 0.0189(3) Uani d 1
O O10 0.0904(2) 0.57849(15) 0.86281(10) 0.0404(5) Uani d 1
O O11 0.27474(18) 0.57567(14) 0.77595(10) 0.0351(4) Uani d 1
H H11 0.3138 0.5379 0.8167 0.053 Uiso calc 1
O O12 0.29879(17) 0.58649(12) 0.60231(10) 0.0290(4) Uani d 1
O O13 0.50251(16) 0.61563(11) 0.48298(9) 0.0215(4) Uani d 1
H H13A 0.4871 0.6295 0.4328 0.032 Uiso d 1
H H13B 0.4390 0.5874 0.5137 0.032 Uiso d 1
O O14 0.49020(16) 0.87908(11) 0.53467(9) 0.0215(4) Uani d 1
H H14A 0.4099 0.9230 0.5253 0.032 Uiso d 1
H H14B 0.5544 0.9071 0.5047 0.032 Uiso d 1
N N1 0.62369(18) 0.65432(14) 0.60069(11) 0.0189(4) Uani d 1
N N2 1.01031(19) 0.41926(14) 0.77027(11) 0.0229(4) Uani d 1
H H2 1.0458 0.4305 0.7205 0.028 Uiso calc 1
N N3 1.3188(2) 0.24783(15) 0.86972(12) 0.0257(5) Uani d 1
H H3 1.2765 0.2163 0.9135 0.031 Uiso calc 1
N N4 1.6880(2) 0.03666(17) 1.05794(13) 0.0340(5) Uani d 1
N N5 0.37401(18) 0.83994(14) 0.41590(11) 0.0184(4) Uani d 1
N N6 0.00097(19) 1.07507(14) 0.23624(11) 0.0215(4) Uani d 1
H H6 -0.0409 1.0584 0.2842 0.026 Uiso calc 1
N N7 -0.2954(2) 1.24525(15) 0.12505(12) 0.0266(5) Uani d 1
H H7 -0.2473 1.2755 0.0835 0.032 Uiso calc 1
N N8 -0.6137(2) 1.45381(16) -0.09158(13) 0.0354(5) Uani d 1
C C1 0.7449(2) 0.59222(17) 0.58465(14) 0.0222(5) Uani d 1
H H1 0.7707 0.5898 0.5312 0.027 Uiso calc 1
C C2 0.8340(2) 0.53179(17) 0.64121(13) 0.0214(5) Uani d 1
H H2A 0.9198 0.4908 0.6264 0.026 Uiso calc 1
C C3 0.7964(2) 0.53183(16) 0.72011(13) 0.0194(5) Uani d 1
C C4 0.6697(2) 0.59523(17) 0.73731(14) 0.0225(5) Uani d 1
H H4 0.6400 0.5975 0.7905 0.027 Uiso calc 1
C C5 0.5880(2) 0.65450(17) 0.67687(13) 0.0204(5) Uani d 1
H H5 0.5025 0.6974 0.6897 0.025 Uiso calc 1
C C6 0.8811(2) 0.46600(17) 0.78795(14) 0.0219(5) Uani d 1
C C7 1.0928(2) 0.34900(18) 0.83455(14) 0.0246(5) Uani d 1
H H7A 1.0571 0.2880 0.8585 0.030 Uiso calc 1
H H7B 1.0858 0.3825 0.8765 0.030 Uiso calc 1
C C8 1.2404(2) 0.31724(18) 0.80369(14) 0.0247(5) Uani d 1
H H8A 1.2482 0.2829 0.7622 0.030 Uiso calc 1
H H8B 1.2767 0.3780 0.7797 0.030 Uiso calc 1
C C9 1.4533(2) 0.23228(18) 0.86387(14) 0.0235(5) Uani d 1
C C10 1.5292(2) 0.16153(17) 0.93421(14) 0.0244(5) Uani d 1
C C11 1.6701(3) 0.1322(2) 0.92201(16) 0.0360(7) Uani d 1
H H11A 1.7150 0.1548 0.8708 0.043 Uiso calc 1
C C12 1.7447(3) 0.0699(2) 0.98459(16) 0.0413(7) Uani d 1
H H12 1.8414 0.0496 0.9751 0.050 Uiso calc 1
C C13 1.5523(3) 0.06410(19) 1.07036(15) 0.0289(6) Uani d 1
H H13 1.5106 0.0403 1.1223 0.035 Uiso calc 1
C C14 1.4696(3) 0.12619(18) 1.01016(14) 0.0269(6) Uani d 1
H H14 1.3730 0.1442 1.0210 0.032 Uiso calc 1
C C15 0.4203(2) 0.84744(17) 0.33952(14) 0.0211(5) Uani d 1
H H15 0.5086 0.8070 0.3278 0.025 Uiso calc 1
C C16 0.3449(2) 0.91165(18) 0.27709(14) 0.0230(5) Uani d 1
H H16 0.3829 0.9168 0.2237 0.028 Uiso calc 1
C C17 0.2134(2) 0.96857(17) 0.29281(13) 0.0197(5) Uani d 1
C C18 0.1646(2) 0.95989(17) 0.37186(13) 0.0209(5) Uani d 1
H H18 0.0749 0.9969 0.3853 0.025 Uiso calc 1
C C19 0.2478(2) 0.89696(17) 0.43065(14) 0.0222(5) Uani d 1
H H19 0.2142 0.8936 0.4844 0.027 Uiso calc 1
C C20 0.1352(2) 1.03773(17) 0.22313(14) 0.0227(5) Uani d 1
C C21 -0.0749(2) 1.14415(18) 0.16946(14) 0.0240(5) Uani d 1
H H21A -0.0615 1.1101 0.1272 0.029 Uiso calc 1
H H21B -0.0392 1.2053 0.1473 0.029 Uiso calc 1
C C22 -0.2266(2) 1.17618(19) 0.19489(14) 0.0258(5) Uani d 1
H H22A -0.2637 1.1156 0.2165 0.031 Uiso calc 1
H H22B -0.2413 1.2110 0.2368 0.031 Uiso calc 1
C C23 -0.4296(2) 1.26325(17) 0.12320(14) 0.0235(5) Uani d 1
C C24 -0.4899(2) 1.33226(18) 0.04703(15) 0.0254(5) Uani d 1
C C25 -0.4141(3) 1.3655(2) -0.02330(15) 0.0330(6) Uani d 1
H H25 -0.3171 1.3472 -0.0254 0.040 Uiso calc 1
C C26 -0.4795(3) 1.4256(2) -0.09107(16) 0.0382(7) Uani d 1
H H26 -0.4253 1.4472 -0.1390 0.046 Uiso calc 1
C C27 -0.6881(3) 1.4218(2) -0.02409(16) 0.0344(6) Uani d 1
H H27 -0.7848 1.4414 -0.0241 0.041 Uiso calc 1
C C28 -0.6311(3) 1.3610(2) 0.04669(16) 0.0327(6) Uani d 1
H H28 -0.6878 1.3397 0.0936 0.039 Uiso calc 1
C C29 0.7415(2) 0.81806(17) 0.41064(13) 0.0196(5) Uani d 1
C C30 0.8842(2) 0.78887(16) 0.37059(14) 0.0190(5) Uani d 1
C C31 0.9853(2) 0.72325(18) 0.41893(15) 0.0243(5) Uani d 1
H H31 0.9616 0.6968 0.4741 0.029 Uiso calc 1
C C32 1.1202(2) 0.69546(18) 0.38840(16) 0.0283(6) Uani d 1
H H32 1.1883 0.6519 0.4227 0.034 Uiso calc 1
C C33 1.1552(2) 0.73139(19) 0.30775(16) 0.0285(6) Uani d 1
H H33 1.2472 0.7122 0.2863 0.034 Uiso calc 1
C C34 1.0555(2) 0.79525(18) 0.25885(15) 0.0265(5) Uani d 1
H H34 1.0796 0.8193 0.2034 0.032 Uiso calc 1
C C35 0.9196(2) 0.82543(17) 0.28905(14) 0.0213(5) Uani d 1
C C36 0.8142(2) 0.89364(18) 0.23390(14) 0.0232(5) Uani d 1
C C37 0.2565(2) 0.67276(17) 0.61349(13) 0.0195(5) Uani d 1
C C38 0.1105(2) 0.70516(16) 0.64827(13) 0.0181(5) Uani d 1
C C39 0.0192(2) 0.77089(18) 0.59354(15) 0.0246(5) Uani d 1
H H39 0.0522 0.7923 0.5392 0.030 Uiso calc 1
C C40 -0.1189(2) 0.80629(18) 0.61587(16) 0.0289(6) Uani d 1
H H40 -0.1794 0.8498 0.5770 0.035 Uiso calc 1
C C41 -0.1671(2) 0.77775(19) 0.69473(16) 0.0298(6) Uani d 1
H H41 -0.2606 0.8028 0.7109 0.036 Uiso calc 1
C C42 -0.0782(2) 0.71239(19) 0.75005(15) 0.0271(5) Uani d 1
H H42 -0.1120 0.6927 0.8044 0.032 Uiso calc 1
C C43 0.0599(2) 0.67453(17) 0.72839(14) 0.0207(5) Uani d 1
C C44 0.1433(3) 0.60501(18) 0.79508(15) 0.0278(6) Uani d 1
O O4W -0.49901(19) 1.07984(13) 0.32827(10) 0.0323(4) Uani d 1
H H4WA -0.4802 1.1218 0.2829 0.048 Uiso d 1
H H4WB -0.4931 1.1032 0.3668 0.048 Uiso d 1
O O3W 0.1356(2) 1.17819(17) 0.00369(11) 0.0541(6) Uani d 1
H H3WA 0.0704 1.2325 0.0054 0.081 Uiso d 1
H H3WB 0.1499 1.1397 0.0519 0.081 Uiso d 1
O O1W 0.83173(16) 0.56557(13) 0.38217(10) 0.0274(4) Uani d 1
H H1WA 0.7929 0.5169 0.3887 0.041 Uiso d 1
H H1WB 0.7728 0.6161 0.3964 0.041 Uiso d 1
O O5W 0.0946(2) 0.65345(14) 0.99086(10) 0.0366(5) Uani d 1
H H5WA 0.0906 0.6184 0.9597 0.055 Uiso d 1
H H5WB 0.1169 0.6123 1.0371 0.055 Uiso d 1
O O2W 0.48153(18) 0.58540(14) 0.34348(10) 0.0329(4) Uani d 1
H H2WA 0.5469 0.5297 0.3480 0.049 Uiso d 1
H H2WB 0.4933 0.6283 0.2974 0.049 Uiso d 1
O O6W 0.17069(16) 0.94119(13) 0.61888(10) 0.0261(4) Uani d 1
H H6WA 0.2117 0.9901 0.6035 0.039 Uiso d 1
H H6WB 0.2260 0.8865 0.6090 0.039 Uiso d 1

loop_
_atom_site_aniso_label
_atom_site_aniso_U_11
_atom_site_aniso_U_22
_atom_site_aniso_U_33
_atom_site_aniso_U_12
_atom_site_aniso_U_13
_atom_site_aniso_U_23
Ni1 0.01450(16) 0.01641(16) 0.01615(17) -0.00139(12) -0.00291(11) -0.00300(12)
O13 0.0255(9) 0.0189(8) 0.0199(8) -0.0066(7) -0.0021(7) -0.0043(7)
O1 0.0246(9) 0.0459(11) 0.0160(9) 0.0034(8) -0.0024(7) -0.0027(8)
O14 0.0180(8) 0.0185(8) 0.0253(9) -0.0025(6) -0.0008(7) -0.0051(7)
O2 0.0245(9) 0.0380(10) 0.0236(10) -0.0010(8) -0.0017(8) 0.0000(8)
O12 0.0252(9) 0.0218(9) 0.0394(11) -0.0065(7) 0.0058(8) -0.0122(8)
O3 0.0251(9) 0.0472(11) 0.0170(9) 0.0041(8) -0.0021(7) 0.0009(8)
O4 0.0224(9) 0.0372(10) 0.0278(10) -0.0011(8) -0.0028(8) -0.0039(8)
O5 0.0147(8) 0.0184(8) 0.0197(8) -0.0039(6) -0.0012(6) -0.0029(6)
O6 0.0314(10) 0.0231(9) 0.0383(11) -0.0099(8) 0.0106(8) -0.0137(8)
O7 0.0204(9) 0.0369(10) 0.0299(10) 0.0001(8) -0.0027(8) -0.0001(8)
O8 0.0274(10) 0.0565(13) 0.0185(9) -0.0002(9) -0.0046(8) 0.0015(9)
O9 0.0156(8) 0.0175(8) 0.0220(8) -0.0048(6) -0.0019(6) -0.0029(6)
O10 0.0447(12) 0.0505(12) 0.0189(10) -0.0125(10) -0.0028(8) 0.0001(9)
O11 0.0278(10) 0.0392(11) 0.0286(10) -0.0014(8) -0.0122(8) 0.0022(8)
N1 0.0173(10) 0.0184(10) 0.0206(10) -0.0040(8) -0.0012(8) -0.0057(8)
N2 0.0206(10) 0.0265(11) 0.0164(10) -0.0004(9) -0.0056(8) -0.0019(8)
N3 0.0204(11) 0.0264(11) 0.0213(11) -0.0007(9) -0.0041(8) 0.0018(9)
N4 0.0329(13) 0.0377(13) 0.0256(12) -0.0008(10) -0.0106(10) -0.0045(10)
N5 0.0151(9) 0.0181(10) 0.0209(10) -0.0025(8) -0.0017(8) -0.0056(8)
N6 0.0180(10) 0.0247(10) 0.0164(10) -0.0017(8) -0.0044(8) -0.0003(8)
N7 0.0236(11) 0.0284(11) 0.0210(11) -0.0025(9) -0.0079(9) 0.0015(9)
N8 0.0419(14) 0.0304(12) 0.0319(13) -0.0065(11) -0.0149(11) -0.0024(10)
C1 0.0207(12) 0.0231(12) 0.0195(12) -0.0008(10) -0.0018(10) -0.0059(10)
C2 0.0183(12) 0.0213(12) 0.0210(12) 0.0005(9) -0.0027(9) -0.0056(10)
C3 0.0193(12) 0.0172(11) 0.0195(12) -0.0041(9) -0.0028(9) -0.0022(9)
C4 0.0220(12) 0.0254(13) 0.0166(12) -0.0034(10) 0.0008(9) -0.0052(10)
C5 0.0156(11) 0.0221(12) 0.0205(12) -0.0009(9) -0.0011(9) -0.0057(10)
C6 0.0209(12) 0.0224(12) 0.0196(12) -0.0032(10) -0.0029(10) -0.0038(10)
C7 0.0227(13) 0.0256(13) 0.0201(12) -0.0014(10) -0.0073(10) -0.0007(10)
C8 0.0218(12) 0.0246(13) 0.0208(12) 0.0007(10) -0.0056(10) -0.0011(10)
C9 0.0258(13) 0.0214(12) 0.0195(13) 0.0000(10) -0.0033(10) -0.0054(10)
C10 0.0275(13) 0.0214(12) 0.0223(13) 0.0000(10) -0.0074(10) -0.0066(10)
C11 0.0246(14) 0.0495(17) 0.0231(14) 0.0003(12) -0.0030(11) -0.0040(12)
C12 0.0268(15) 0.0543(18) 0.0294(15) 0.0038(13) -0.0063(12) -0.0048(13)
C13 0.0376(15) 0.0273(13) 0.0209(13) -0.0082(11) -0.0066(11) -0.0035(10)
C14 0.0266(13) 0.0272(13) 0.0251(13) -0.0055(11) -0.0052(11) -0.0048(11)
C15 0.0158(11) 0.0216(12) 0.0229(12) -0.0007(9) -0.0019(9) -0.0061(10)
C16 0.0195(12) 0.0276(13) 0.0173(12) -0.0015(10) -0.0015(9) -0.0042(10)
C17 0.0204(12) 0.0179(11) 0.0196(12) -0.0040(9) -0.0043(9) -0.0033(9)
C18 0.0161(11) 0.0217(12) 0.0206(12) 0.0000(9) -0.0013(9) -0.0049(10)
C19 0.0198(12) 0.0240(12) 0.0194(12) -0.0017(10) -0.0010(10) -0.0056(10)
C20 0.0233(13) 0.0217(12) 0.0186(12) -0.0017(10) -0.0043(10) -0.0022(10)
C21 0.0216(12) 0.0261(13) 0.0194(12) -0.0011(10) -0.0069(10) -0.0016(10)
C22 0.0239(13) 0.0275(13) 0.0191(12) -0.0015(10) -0.0059(10) 0.0005(10)
C23 0.0239(13) 0.0212(12) 0.0227(13) 0.0005(10) -0.0054(10) -0.0068(10)
C24 0.0269(13) 0.0227(12) 0.0276(14) -0.0009(10) -0.0114(11) -0.0088(10)
C25 0.0321(15) 0.0357(15) 0.0284(14) -0.0087(12) -0.0116(12) -0.0006(11)
C26 0.0398(16) 0.0424(17) 0.0288(15) -0.0149(13) -0.0115(12) 0.0032(12)
C27 0.0244(14) 0.0378(16) 0.0385(16) 0.0027(12) -0.0125(12) -0.0122(13)
C28 0.0260(14) 0.0362(15) 0.0315(15) -0.0005(12) -0.0048(11) -0.0093(12)
C29 0.0191(12) 0.0207(12) 0.0171(12) -0.0039(10) -0.0031(9) -0.0030(9)
C30 0.0166(11) 0.0175(11) 0.0243(12) -0.0060(9) -0.0018(9) -0.0064(9)
C31 0.0252(13) 0.0224(12) 0.0245(13) -0.0064(10) -0.0047(10) -0.0038(10)
C32 0.0206(13) 0.0244(13) 0.0377(15) -0.0011(10) -0.0115(11) -0.0053(11)
C33 0.0161(12) 0.0289(14) 0.0397(16) -0.0049(10) 0.0005(11) -0.0110(12)
C34 0.0227(13) 0.0289(13) 0.0258(13) -0.0085(11) 0.0018(10) -0.0054(11)
C35 0.0194(12) 0.0211(12) 0.0244(13) -0.0058(10) -0.0028(10) -0.0070(10)
C36 0.0249(13) 0.0224(12) 0.0209(13) -0.0067(10) -0.0022(10) -0.0035(10)
C37 0.0202(12) 0.0197(12) 0.0158(11) -0.0022(10) -0.0036(9) -0.0029(9)
C38 0.0180(11) 0.0154(11) 0.0218(12) -0.0058(9) -0.0047(9) -0.0034(9)
C39 0.0241(13) 0.0241(12) 0.0240(13) -0.0069(10) -0.0060(10) -0.0019(10)
C40 0.0207(13) 0.0236(13) 0.0421(16) -0.0007(10) -0.0150(11) -0.0067(11)
C41 0.0154(12) 0.0284(14) 0.0467(17) -0.0037(10) -0.0019(11) -0.0143(12)
C42 0.0243(13) 0.0324(14) 0.0253(13) -0.0109(11) 0.0051(10) -0.0100(11)
C43 0.0191(12) 0.0198(12) 0.0228(12) -0.0063(9) -0.0031(10) -0.0039(10)
C44 0.0304(14) 0.0247(13) 0.0302(15) -0.0092(11) -0.0078(11) -0.0056(11)
O4W 0.0384(11) 0.0338(10) 0.0227(9) -0.0029(8) -0.0055(8) -0.0099(8)
O3W 0.0371(12) 0.0618(15) 0.0275(11) 0.0107(10) 0.0018(9) 0.0124(10)
O1W 0.0231(9) 0.0268(9) 0.0323(10) -0.0067(7) 0.0031(7) -0.0109(8)
O5W 0.0392(11) 0.0400(11) 0.0198(9) -0.0005(9) -0.0067(8) -0.0004(8)
O2W 0.0363(11) 0.0298(10) 0.0230(10) 0.0019(8) -0.0049(8) -0.0027(8)
O6W 0.0214(9) 0.0245(9) 0.0307(10) -0.0071(7) 0.0035(7) -0.0074(8)

loop_
_atom_type_symbol
_atom_type_description
_atom_type_scat_dispersion_real
_atom_type_scat_dispersion_imag
_atom_type_scat_source
C C 0.0030 0.0020 'International Tables Vol C Tables 4.2.6.8 and 6.1.1.4'
H H 0.0000 0.0000 'International Tables Vol C Tables 4.2.6.8 and 6.1.1.4'
N N 0.0060 0.0030 'International Tables Vol C Tables 4.2.6.8 and 6.1.1.4'
Ni Ni 0.3390 1.1120 'International Tables Vol C Tables 4.2.6.8 and 6.1.1.4'
O O 0.0110 0.0060 'International Tables Vol C Tables 4.2.6.8 and 6.1.1.4'

loop_
_geom_angle_atom_site_label_1
_geom_angle_atom_site_label_2
_geom_angle_atom_site_label_3
_geom_angle
O13 Ni1 O5 85.98(6)
O13 Ni1 O9 93.90(6)
O13 Ni1 N1 87.30(7)
O13 Ni1 N5 92.43(7)
O14 Ni1 O13 179.32(6)
O14 Ni1 O5 94.34(6)
O14 Ni1 O9 85.80(6)
O14 Ni1 N1 93.30(7)
O14 Ni1 N5 86.97(7)
O5 Ni1 O9 178.69(6)
O5 Ni1 N1 88.57(7)
O5 Ni1 N5 90.42(6)
N1 Ni1 O9 90.12(7)
N1 Ni1 N5 178.97(7)
N5 Ni1 O9 90.89(6)
Ni1 O13 H13A 110.3
Ni1 O13 H13B 109.9
H13A O13 H13B 108.6
Ni1 O14 H14A 110.1
Ni1 O14 H14B 110.2
H14A O14 H14B 108.7
C29 O5 Ni1 126.89(14)
C36 O8 H8 109.5
C37 O9 Ni1 127.79(14)
C44 O11 H11 109.5
C1 N1 Ni1 120.89(15)
C5 N1 Ni1 122.14(15)
C5 N1 C1 116.97(19)
C6 N2 H2 120.4
C6 N2 C7 119.3(2)
C7 N2 H2 120.4
C8 N3 H3 119.9
C9 N3 H3 119.9
C9 N3 C8 120.2(2)
C13 N4 C12 118.0(2)
C15 N5 Ni1 121.35(14)
C15 N5 C19 117.24(19)
C19 N5 Ni1 121.35(15)
C20 N6 H6 120.7
C20 N6 C21 118.59(19)
C21 N6 H6 120.7
C22 N7 H7 119.4
C23 N7 H7 119.4
C23 N7 C22 121.2(2)
C26 N8 C27 117.9(2)
N1 C1 H1 118.1
N1 C1 C2 123.9(2)
C2 C1 H1 118.1
C1 C2 H2A 120.5
C1 C2 C3 119.0(2)
C3 C2 H2A 120.5
C2 C3 C4 117.4(2)
C2 C3 C6 124.3(2)
C4 C3 C6 118.3(2)
C3 C4 H4 120.1
C5 C4 C3 119.8(2)
C5 C4 H4 120.1
N1 C5 C4 123.0(2)
N1 C5 H5 118.5
C4 C5 H5 118.5
O1 C6 N2 122.6(2)
O1 C6 C3 119.5(2)
N2 C6 C3 117.8(2)
N2 C7 H7A 109.5
N2 C7 H7B 109.5
N2 C7 C8 110.80(19)
H7A C7 H7B 108.1
C8 C7 H7A 109.5
C8 C7 H7B 109.5
N3 C8 C7 108.93(19)
N3 C8 H8A 109.9
N3 C8 H8B 109.9
C7 C8 H8A 109.9
C7 C8 H8B 109.9
H8A C8 H8B 108.3
O2 C9 N3 122.9(2)
O2 C9 C10 118.9(2)
N3 C9 C10 118.1(2)
C11 C10 C9 116.9(2)
C11 C10 C14 117.7(2)
C14 C10 C9 125.4(2)
C10 C11 H11A 120.3
C12 C11 C10 119.4(2)
C12 C11 H11A 120.3
N4 C12 C11 123.1(3)
N4 C12 H12 118.4
C11 C12 H12 118.4
N4 C13 H13 118.8
N4 C13 C14 122.4(2)
C14 C13 H13 118.8
C10 C14 C13 119.4(2)
C10 C14 H14 120.3
C13 C14 H14 120.3
N5 C15 H15 118.6
N5 C15 C16 122.7(2)
C16 C15 H15 118.6
C15 C16 H16 120.2
C15 C16 C17 119.7(2)
C17 C16 H16 120.2
C16 C17 C20 117.9(2)
C18 C17 C16 117.6(2)
C18 C17 C20 124.4(2)
C17 C18 H18 120.4
C19 C18 C17 119.2(2)
C19 C18 H18 120.4
N5 C19 C18 123.5(2)
N5 C19 H19 118.3
C18 C19 H19 118.3
O3 C20 N6 122.1(2)
O3 C20 C17 119.6(2)
N6 C20 C17 118.2(2)
N6 C21 H21A 109.4
N6 C21 H21B 109.4
N6 C21 C22 111.26(19)
H21A C21 H21B 108.0
C22 C21 H21A 109.4
C22 C21 H21B 109.4
N7 C22 C21 108.02(19)
N7 C22 H22A 110.1
N7 C22 H22B 110.1
C21 C22 H22A 110.1
C21 C22 H22B 110.1
H22A C22 H22B 108.4
O4 C23 N7 123.1(2)
O4 C23 C24 119.8(2)
N7 C23 C24 117.0(2)
C25 C24 C23 124.5(2)
C25 C24 C28 117.6(2)
C28 C24 C23 117.9(2)
C24 C25 H25 120.0
C24 C25 C26 120.0(3)
C26 C25 H25 120.0
N8 C26 C25 122.7(3)
N8 C26 H26 118.6
C25 C26 H26 118.6
N8 C27 H27 118.4
N8 C27 C28 123.3(2)
C28 C27 H27 118.4
C24 C28 C27 118.6(2)
C24 C28 H28 120.7
C27 C28 H28 120.7
O5 C29 C30 115.87(19)
O6 C29 O5 125.4(2)
O6 C29 C30 118.5(2)
C31 C30 C29 117.1(2)
C31 C30 C35 118.8(2)
C35 C30 C29 124.1(2)
C30 C31 H31 119.3
C32 C31 C30 121.4(2)
C32 C31 H31 119.3
C31 C32 H32 120.1
C33 C32 C31 119.8(2)
C33 C32 H32 120.1
C32 C33 H33 120.3
C34 C33 C32 119.4(2)
C34 C33 H33 120.3
C33 C34 H34 119.3
C33 C34 C35 121.4(2)
C35 C34 H34 119.3
C30 C35 C36 121.1(2)
C34 C35 C30 119.1(2)
C34 C35 C36 119.8(2)
O7 C36 O8 123.4(2)
O7 C36 C35 123.5(2)
O8 C36 C35 113.1(2)
O12 C37 O9 125.5(2)
O12 C37 C38 118.8(2)
O9 C37 C38 115.42(19)
C39 C38 C37 115.1(2)
C39 C38 C43 118.1(2)
C43 C38 C37 126.81(19)
C38 C39 H39 119.0
C38 C39 C40 122.0(2)
C40 C39 H39 119.0
C39 C40 H40 120.3
C41 C40 C39 119.5(2)
C41 C40 H40 120.3
C40 C41 H41 120.3
C40 C41 C42 119.4(2)
C42 C41 H41 120.3
C41 C42 H42 119.1
C41 C42 C43 121.8(2)
C43 C42 H42 119.1
C38 C43 C44 125.3(2)
C42 C43 C38 119.1(2)
C42 C43 C44 115.6(2)
O10 C44 O11 123.0(2)
O10 C44 C43 121.3(2)
O11 C44 C43 115.7(2)
H4WA O4W H4WB 109.4
H3WA O3W H3WB 109.5
H1WA O1W H1WB 109.5
H5WA O5W H5WB 109.5
H2WA O2W H2WB 109.6
H6WA O6W H6WB 109.4

loop_
_geom_bond_atom_site_label_1
_geom_bond_atom_site_label_2
_geom_bond_distance
_geom_bond_publ_flag
Ni1 O13 2.0643(15) y
Ni1 O14 2.0563(15) y
Ni1 O5 2.1045(15) y
Ni1 O9 2.1274(15) y
Ni1 N1 2.1105(18) y
Ni1 N5 2.1146(18) y
O13 H13A 0.8839 ?
O13 H13B 0.8835 ?
O1 C6 1.240(3) ?
O14 H14A 0.8832 ?
O14 H14B 0.8831 ?
O2 C9 1.233(3) ?
O12 C37 1.250(3) ?
O3 C20 1.235(3) ?
O4 C23 1.230(3) ?
O5 C29 1.269(3) ?
O6 C29 1.243(3) ?
O7 C36 1.213(3) ?
O8 H8 0.8400 ?
O8 C36 1.311(3) ?
O9 C37 1.265(3) ?
O10 C44 1.223(3) ?
O11 H11 0.8400 ?
O11 C44 1.309(3) ?
N1 C1 1.344(3) ?
N1 C5 1.342(3) ?
N2 H2 0.8800 ?
N2 C6 1.332(3) ?
N2 C7 1.465(3) ?
N3 H3 0.8800 ?
N3 C8 1.462(3) ?
N3 C9 1.326(3) ?
N4 C12 1.332(3) ?
N4 C13 1.331(3) ?
N5 C15 1.340(3) ?
N5 C19 1.346(3) ?
N6 H6 0.8800 ?
N6 C20 1.332(3) ?
N6 C21 1.457(3) ?
N7 H7 0.8800 ?
N7 C22 1.462(3) ?
N7 C23 1.332(3) ?
N8 C26 1.320(3) ?
N8 C27 1.332(4) ?
C1 H1 0.9500 ?
C1 C2 1.380(3) ?
C2 H2A 0.9500 ?
C2 C3 1.389(3) ?
C3 C4 1.397(3) ?
C3 C6 1.505(3) ?
C4 H4 0.9500 ?
C4 C5 1.378(3) ?
C5 H5 0.9500 ?
C7 H7A 0.9900 ?
C7 H7B 0.9900 ?
C7 C8 1.507(3) ?
C8 H8A 0.9900 ?
C8 H8B 0.9900 ?
C9 C10 1.507(3) ?
C10 C11 1.383(3) ?
C10 C14 1.385(3) ?
C11 H11A 0.9500 ?
C11 C12 1.374(3) ?
C12 H12 0.9500 ?
C13 H13 0.9500 ?
C13 C14 1.389(3) ?
C14 H14 0.9500 ?
C15 H15 0.9500 ?
C15 C16 1.383(3) ?
C16 H16 0.9500 ?
C16 C17 1.390(3) ?
C17 C18 1.387(3) ?
C17 C20 1.505(3) ?
C18 H18 0.9500 ?
C18 C19 1.377(3) ?
C19 H19 0.9500 ?
C21 H21A 0.9900 ?
C21 H21B 0.9900 ?
C21 C22 1.519(3) ?
C22 H22A 0.9900 ?
C22 H22B 0.9900 ?
C23 C24 1.510(3) ?
C24 C25 1.379(4) ?
C24 C28 1.388(3) ?
C25 H25 0.9500 ?
C25 C26 1.390(3) ?
C26 H26 0.9500 ?
C27 H27 0.9500 ?
C27 C28 1.396(4) ?
C28 H28 0.9500 ?
C29 C30 1.515(3) ?
C30 C31 1.389(3) ?
C30 C35 1.399(3) ?
C31 H31 0.9500 ?
C31 C32 1.387(3) ?
C32 H32 0.9500 ?
C32 C33 1.384(4) ?
C33 H33 0.9500 ?
C33 C34 1.378(3) ?
C34 H34 0.9500 ?
C34 C35 1.399(3) ?
C35 C36 1.494(3) ?
C37 C38 1.516(3) ?
C38 C39 1.390(3) ?
C38 C43 1.405(3) ?
C39 H39 0.9500 ?
C39 C40 1.392(3) ?
C40 H40 0.9500 ?
C40 C41 1.377(4) ?
C41 H41 0.9500 ?
C41 C42 1.380(3) ?
C42 H42 0.9500 ?
C42 C43 1.395(3) ?
C43 C44 1.496(3) ?
O4W H4WA 0.8702 ?
O4W H4WB 0.8704 ?
O3W H3WA 0.8695 ?
O3W H3WB 0.8701 ?
O1W H1WA 0.8696 ?
O1W H1WB 0.8703 ?
O5W H5WA 0.8698 ?
O5W H5WB 0.8699 ?
O2W H2WA 0.8698 ?
O2W H2WB 0.8693 ?
O6W H6WA 0.8703 ?
O6W H6WB 0.8695 ?

loop_
_geom_hbond_atom_site_label_D
_geom_hbond_atom_site_label_H
_geom_hbond_atom_site_label_A
_geom_hbond_site_symmetry_A
_geom_hbond_distance_DH
_geom_hbond_distance_HA
_geom_hbond_distance_DA
_geom_hbond_angle_DHA
O8 H8 N4 1_464 0.84 1.78 2.609(3) 170.9
O11 H11 N8 1_646 0.84 1.82 2.660(3) 175.7
O13 H13A O2W . 0.88 1.90 2.706(2) 150.4
O13 H13B O12 . 0.88 1.94 2.733(2) 148.6
O14 H14B O6 . 0.88 1.87 2.668(2) 148.5
N2 H2 O1W 2_766 0.88 2.02 2.887(3) 166.4
N3 H3 O3W 1_646 0.88 2.02 2.874(3) 163.9
N6 H6 O6W 2_576 0.88 1.99 2.844(3) 163.9
O1W H1WA O12 2_666 0.87 1.93 2.801(2) 176.7
O1W H1WB O5 . 0.87 2.12 2.967(2) 165.4
O2W H2WA O12 2_666 0.87 2.02 2.840(2) 157.5
O2W H2WB O2 2_766 0.87 1.90 2.757(2) 168.8
O3W H3WA O5W 2_576 0.87 1.98 2.849(3) 172.7
O3W H3WB O3 . 0.87 1.91 2.777(2) 175.3
O4W H4WA O4 . 0.87 1.96 2.800(2) 160.8
O4W H4WB O14 2_576 0.87 1.86 2.706(2) 164.8
O5W H5WA O10 . 0.87 1.98 2.821(3) 161.7
O5W H5WB O1 2_667 0.87 1.92 2.776(2) 169.2
O6W H6WA O6 2_676 0.87 1.90 2.770(2) 177.8
O6W H6WB O9 . 0.87 2.12 2.977(2) 167.2

loop_
_geom_torsion_atom_site_label_1
_geom_torsion_atom_site_label_2
_geom_torsion_atom_site_label_3
_geom_torsion_atom_site_label_4
_geom_torsion
Ni1 O5 C29 O6 -10.8(3)
Ni1 O5 C29 C30 163.86(14)
Ni1 O9 C37 O12 14.7(3)
Ni1 O9 C37 C38 -158.76(14)
Ni1 N1 C1 C2 178.04(17)
Ni1 N1 C5 C4 -179.25(17)
Ni1 N5 C15 C16 -176.37(17)
Ni1 N5 C19 C18 178.78(17)
O2 C9 C10 C11 -11.9(3)
O2 C9 C10 C14 166.1(2)
O12 C37 C38 C39 -101.6(2)
O12 C37 C38 C43 77.4(3)
O4 C23 C24 C25 -168.7(2)
O4 C23 C24 C28 8.5(3)
O5 C29 C30 C31 -77.1(3)
O5 C29 C30 C35 104.3(3)
O6 C29 C30 C31 98.0(3)
O6 C29 C30 C35 -80.7(3)
O9 C37 C38 C39 72.3(3)
O9 C37 C38 C43 -108.7(3)
N1 C1 C2 C3 2.0(4)
N2 C7 C8 N3 179.68(19)
N3 C9 C10 C11 168.7(2)
N3 C9 C10 C14 -13.3(4)
N4 C13 C14 C10 -0.1(4)
N5 C15 C16 C17 -2.5(4)
N6 C21 C22 N7 179.87(19)
N7 C23 C24 C25 9.7(4)
N7 C23 C24 C28 -173.1(2)
N8 C27 C28 C24 0.0(4)
C1 N1 C5 C4 0.4(3)
C1 C2 C3 C4 -1.0(3)
C1 C2 C3 C6 177.0(2)
C2 C3 C4 C5 -0.1(3)
C2 C3 C6 O1 -165.9(2)
C2 C3 C6 N2 13.2(3)
C3 C4 C5 N1 0.4(4)
C4 C3 C6 O1 12.2(3)
C4 C3 C6 N2 -168.8(2)
C5 N1 C1 C2 -1.7(3)
C6 N2 C7 C8 -171.2(2)
C6 C3 C4 C5 -178.3(2)
C7 N2 C6 O1 3.3(4)
C7 N2 C6 C3 -175.7(2)
C8 N3 C9 O2 -0.5(4)
C8 N3 C9 C10 178.9(2)
C9 N3 C8 C7 -160.6(2)
C9 C10 C11 C12 178.3(2)
C9 C10 C14 C13 -177.6(2)
C10 C11 C12 N4 -0.9(5)
C11 C10 C14 C13 0.4(4)
C12 N4 C13 C14 -0.6(4)
C13 N4 C12 C11 1.1(4)
C14 C10 C11 C12 0.1(4)
C15 N5 C19 C18 1.4(3)
C15 C16 C17 C18 1.6(3)
C15 C16 C17 C20 179.8(2)
C16 C17 C18 C19 0.6(3)
C16 C17 C20 O3 -13.8(3)
C16 C17 C20 N6 165.5(2)
C17 C18 C19 N5 -2.2(4)
C18 C17 C20 O3 164.2(2)
C18 C17 C20 N6 -16.4(3)
C19 N5 C15 C16 1.0(3)
C20 N6 C21 C22 178.2(2)
C20 C17 C18 C19 -177.4(2)
C21 N6 C20 O3 -2.2(4)
C21 N6 C20 C17 178.4(2)
C22 N7 C23 O4 0.9(4)
C22 N7 C23 C24 -177.5(2)
C23 N7 C22 C21 161.1(2)
C23 C24 C25 C26 177.3(2)
C23 C24 C28 C27 -177.8(2)
C24 C25 C26 N8 0.5(4)
C25 C24 C28 C27 -0.3(4)
C26 N8 C27 C28 0.5(4)
C27 N8 C26 C25 -0.8(4)
C28 C24 C25 C26 0.1(4)
C29 C30 C31 C32 -177.3(2)
C29 C30 C35 C34 178.4(2)
C29 C30 C35 C36 -3.2(3)
C30 C31 C32 C33 -1.7(4)
C30 C35 C36 O7 -2.0(4)
C30 C35 C36 O8 179.0(2)
C31 C30 C35 C34 -0.3(3)
C31 C30 C35 C36 178.1(2)
C31 C32 C33 C34 0.6(4)
C32 C33 C34 C35 0.6(4)
C33 C34 C35 C30 -0.8(4)
C33 C34 C35 C36 -179.2(2)
C34 C35 C36 O7 176.4(2)
C34 C35 C36 O8 -2.6(3)
C35 C30 C31 C32 1.5(3)
C37 C38 C39 C40 179.0(2)
C37 C38 C43 C42 179.8(2)
C37 C38 C43 C44 1.4(4)
C38 C39 C40 C41 1.6(4)
C38 C43 C44 O10 -176.8(2)
C38 C43 C44 O11 3.5(3)
C39 C38 C43 C42 -1.2(3)
C39 C38 C43 C44 -179.6(2)
C39 C40 C41 C42 -1.7(4)
C40 C41 C42 C43 0.3(4)
C41 C42 C43 C38 1.2(4)
C41 C42 C43 C44 179.7(2)
C42 C43 C44 O10 4.8(3)
C42 C43 C44 O11 -174.9(2)
C43 C38 C39 C40 -0.1(3)

_cod_database_fobs_code 1543728
